data_7119961
loop_
_publ_author_name
'Khorasani, S.'
'Fernandes, M. A.'

_publ_section_title
;
 A synthetic co-crystal prepared by cooperative
 single-crystal-to-single-crystal solid-state Diels-Alder reaction.
;
_journal_issue 36
_journal_name_full 'Chemical communications (Cambridge, England)'
_journal_page_first 4969
_journal_page_last 4972
_journal_paper_doi 10.1039/c6cc07628a
_journal_volume 53
_journal_year 2017
_chemical_formula_moiety
;
C30 H23 Br N2 O4 S2, C14 H9 Br
;
_chemical_formula_sum 'C44 H32 Br2 N2 O4 S2'
_chemical_formula_weight 876.65
_space_group_crystal_system triclinic
_space_group_IT_number 2
_space_group_name_Hall '-P 1'
_space_group_name_H-M_alt 'P -1'
_symmetry_space_group_name_Hall '-P 1'
_symmetry_space_group_name_H-M 'P -1'
_atom_sites_solution_hydrogens geom
_audit_creation_method SHELXL-2014/7
_audit_update_record
;
2016-09-06 deposited with the CCDC.
2017-04-12 downloaded from the CCDC.
;
_cell_angle_alpha 94.7480(10)
_cell_angle_beta 111.956(2)
_cell_angle_gamma 91.3750(10)
_cell_formula_units_Z 1
_cell_length_a 8.5950(2)
_cell_length_b 9.7070(3)
_cell_length_c 11.6561(3)
_cell_measurement_reflns_used 9247
_cell_measurement_temperature 173(2)
_cell_measurement_theta_max 28.31
_cell_measurement_theta_min 2.97
_cell_volume 897.27(4)
_computing_cell_refinement 'Bruker SAINT'
_computing_data_collection 'Bruker APEX2'
_computing_data_reduction 'Bruker SAINT'
_computing_molecular_graphics 'Bruker SHELXTL'
_computing_publication_material 'Bruker SHELXTL'
_computing_structure_refinement 'SHELXL-2014/7 (Sheldrick, 2014)'
_computing_structure_solution 'SHELXS-97 (Sheldrick, 2008)'
_diffrn_ambient_temperature 173(2)
_diffrn_measured_fraction_theta_full 0.998
_diffrn_measured_fraction_theta_max 0.999
_diffrn_measurement_device_type 'Bruker APEX-II CCD'
_diffrn_measurement_method '\f and \w scans'
_diffrn_radiation_type MoK\a
_diffrn_radiation_wavelength 0.71073
_diffrn_reflns_av_R_equivalents 0.0295
_diffrn_reflns_av_unetI/netI 0.0197
_diffrn_reflns_Laue_measured_fraction_full 0.998
_diffrn_reflns_Laue_measured_fraction_max 0.999
_diffrn_reflns_limit_h_max 11
_diffrn_reflns_limit_h_min -11
_diffrn_reflns_limit_k_max 12
_diffrn_reflns_limit_k_min -12
_diffrn_reflns_limit_l_max 15
_diffrn_reflns_limit_l_min -14
_diffrn_reflns_number 19378
_diffrn_reflns_point_group_measured_fraction_full 0.998
_diffrn_reflns_point_group_measured_fraction_max 0.999
_diffrn_reflns_theta_full 25.242
_diffrn_reflns_theta_max 27.996
_diffrn_reflns_theta_min 2.971
_exptl_absorpt_coefficient_mu 2.425
_exptl_absorpt_correction_T_max 0.8791
_exptl_absorpt_correction_T_min 0.6311
_exptl_absorpt_correction_type integration
_exptl_absorpt_process_details
;
Face indexed absorption corrections carried out with XPREP
;
_exptl_crystal_colour yellow
_exptl_crystal_density_diffrn 1.622
_exptl_crystal_description plate
_exptl_crystal_F_000 444
_exptl_crystal_recrystallization_method 'Thermal solid-state reacttion'
_exptl_crystal_size_max 0.40
_exptl_crystal_size_mid 0.37
_exptl_crystal_size_min 0.05
_refine_diff_density_max 1.605
_refine_diff_density_min -0.397
_refine_diff_density_rms 0.070
_refine_ls_extinction_method none
_refine_ls_goodness_of_fit_ref 1.030
_refine_ls_hydrogen_treatment constr
_refine_ls_matrix_type full
_refine_ls_number_parameters 487
_refine_ls_number_reflns 4329
_refine_ls_number_restraints 94
_refine_ls_restrained_S_all 1.024
_refine_ls_R_factor_all 0.0538
_refine_ls_R_factor_gt 0.0431
_refine_ls_shift/su_max 0.005
_refine_ls_shift/su_mean 0.000
_refine_ls_structure_factor_coef Fsqd
_refine_ls_weighting_details 'w=1/[\s^2^(Fo^2^)+(0.0777P)^2^+0.4921P] where P=(Fo^2^+2Fc^2^)/3'
_refine_ls_weighting_scheme calc
_refine_ls_wR_factor_gt 0.1183
_refine_ls_wR_factor_ref 0.1283
_reflns_Friedel_coverage 0.000
_reflns_number_gt 3576
_reflns_number_total 4329
_reflns_threshold_expression 'I > 2\s(I)'
_cod_data_source_file c6cc07628a2.cif
_cod_data_source_block D4Br_26h
_cod_depositor_comments 'Adding full bibliography for 7119945--7119961.cif.'
_cod_database_code 7119961
_shelx_shelxl_version_number 2014/7
_shelx_space_group_comment
;
The symmetry employed for this shelxl refinement is uniquely defined
by the following loop, which should always be used as a source of
symmetry information in preference to the above space-group names.
They are only intended as comments.
;

loop_
_space_group_symop_operation_xyz
'x, y, z'
'-x, -y, -z'

loop_
_atom_site_label
_atom_site_type_symbol
_atom_site_fract_x
_atom_site_fract_y
_atom_site_fract_z
_atom_site_U_iso_or_equiv
_atom_site_adp_type
_atom_site_occupancy
_atom_site_site_symmetry_order
_atom_site_calc_flag
_atom_site_refinement_flags_posn
_atom_site_refinement_flags_adp
_atom_site_refinement_flags_occupancy
_atom_site_disorder_assembly
_atom_site_disorder_group
C17A C 0.4007(5) 0.4125(5) 0.1469(4) 0.0319(8) Uani 0.5 1 d . . P A -1
C18A C 0.5470(6) 0.3591(6) 0.2316(5) 0.0307(14) Uani 0.5 1 d D . P A -1
C19A C 0.5519(12) 0.2269(9) 0.2732(17) 0.052(5) Uani 0.5 1 d D . P A -1
H19A H 0.4515 0.1696 0.2488 0.063 Uiso 0.5 1 calc R U P A -1
C20A C 0.7025(14) 0.1803(7) 0.3496(13) 0.048(3) Uani 0.5 1 d D . P A -1
H20A H 0.7058 0.0905 0.3770 0.057 Uiso 0.5 1 calc R U P A -1
C21A C 0.8497(10) 0.2649(12) 0.386(2) 0.051(4) Uani 0.5 1 d D . P A -1
H21A H 0.9537 0.2300 0.4351 0.061 Uiso 0.5 1 calc R U P A -1
C22A C 0.8470(7) 0.3966(10) 0.3541(15) 0.035(3) Uani 0.5 1 d D . P A -1
H22A H 0.9474 0.4546 0.3837 0.043 Uiso 0.5 1 calc R U P A -1
C23A C 0.6961(7) 0.4463(5) 0.2770(5) 0.0314(12) Uani 0.5 1 d D . P A -1
C24A C 0.6962(6) 0.5802(5) 0.2425(4) 0.0342(9) Uani 0.5 1 d . . P A -1
H24A H 0.7964 0.6385 0.2763 0.041 Uiso 0.5 1 calc R U P A -1
C25A C 0.5487(14) 0.6299(12) 0.1578(6) 0.0340(18) Uani 0.5 1 d D . P A -1
C26A C 0.556(2) 0.7605(19) 0.118(2) 0.051(5) Uani 0.5 1 d D . P A -1
H26A H 0.6592 0.8144 0.1490 0.061 Uiso 0.5 1 calc R U P A -1
C27A C 0.4148(10) 0.8133(9) 0.0340(9) 0.058(2) Uani 0.5 1 d D . P A -1
H27A H 0.4167 0.9063 0.0145 0.070 Uiso 0.5 1 calc R U P A -1
C28A C 0.2691(10) 0.7255(9) -0.0213(9) 0.053(2) Uani 0.5 1 d D . P A -1
H28A H 0.1740 0.7568 -0.0846 0.064 Uiso 0.5 1 calc R U P A -1
C29A C 0.261(2) 0.5934(14) 0.0147(18) 0.054(5) Uani 0.5 1 d D . P A -1
H29A H 0.1602 0.5364 -0.0230 0.064 Uiso 0.5 1 calc R U P A -1
C30A C 0.4003(14) 0.5435(13) 0.1061(8) 0.0287(18) Uani 0.5 1 d D . P A -1
Br1A Br 0.19862(7) 0.29915(7) 0.08239(7) 0.05342(18) Uani 0.5 1 d . . P A -1
C1B C 0.4991(14) 0.7713(14) 0.3983(10) 0.0275(18) Uani 0.5 1 d . U P B -2
C2B C 0.5506(5) 0.6212(4) 0.4054(4) 0.0240(7) Uani 0.5 1 d . . P B -2
C3B C 0.3808(5) 0.5341(4) 0.3458(4) 0.0238(7) Uani 0.5 1 d . . P B -2
C4B C 0.2485(11) 0.6424(9) 0.3101(8) 0.0256(14) Uani 0.5 1 d . U P B -2
C5B C 0.2216(17) 0.9023(19) 0.3101(15) 0.0337(19) Uani 0.5 1 d D U P B -2
H5B H 0.3025 0.9853 0.3341 0.040 Uiso 0.5 1 calc R U P B -2
C6B C 0.1027(14) 0.9135(15) 0.1745(11) 0.043(2) Uani 0.5 1 d D U P B -2
H6C H 0.1556 0.9603 0.1247 0.052 Uiso 0.5 1 calc R U P B -2
H6D H 0.0425 0.8250 0.1300 0.052 Uiso 0.5 1 calc R U P B -2
C7B C -0.0009(17) 1.0078(15) 0.2270(12) 0.0388(19) Uani 0.5 1 d D U P B -2
H7C H -0.1238 0.9883 0.1852 0.047 Uiso 0.5 1 calc R U P B -2
H7D H 0.0297 1.1078 0.2325 0.047 Uiso 0.5 1 calc R U P B -2
C8B C 0.077(2) 0.944(2) 0.3513(11) 0.038(2) Uani 0.5 1 d D U P B -2
H8C H 0.1116 1.0120 0.4256 0.046 Uiso 0.5 1 calc R U P B -2
H8D H 0.0091 0.8643 0.3598 0.046 Uiso 0.5 1 calc R U P B -2
N1B N 0.3282(18) 0.7781(13) 0.3460(18) 0.033(2) Uani 0.5 1 d . U P B -2
O1B O 0.602(2) 0.876(2) 0.439(2) 0.032(2) Uani 0.5 1 d . . P B -2
O2B O 0.1013(16) 0.6153(16) 0.2621(15) 0.0376(18) Uani 0.5 1 d . . P B -2
C9B C 0.5266(14) 0.2276(15) 0.5785(11) 0.0280(19) Uani 0.5 1 d . U P B -2
C10B C 0.5023(5) 0.3703(4) 0.5390(3) 0.0242(7) Uani 0.5 1 d . . P B -2
C11B C 0.6505(5) 0.4447(4) 0.5897(4) 0.0250(7) Uani 0.5 1 d . . P B -2
C12B C 0.7817(12) 0.3531(10) 0.6624(8) 0.0297(15) Uani 0.5 1 d . U P B -2
C13B C 0.7565(19) 0.097(2) 0.6923(15) 0.037(2) Uani 0.5 1 d D U P B -2
H13B H 0.6659 0.0216 0.6529 0.045 Uiso 0.5 1 calc R U P B -2
C14B C 0.8532(13) 0.0817(13) 0.8308(11) 0.0378(18) Uani 0.5 1 d D U P B -2
H14C H 0.9000 0.1705 0.8820 0.045 Uiso 0.5 1 calc R U P B -2
H14D H 0.7906 0.0259 0.8687 0.045 Uiso 0.5 1 calc R U P B -2
C15B C 0.9804(18) 0.0017(17) 0.7936(12) 0.043(2) Uani 0.5 1 d D U P B -2
H15C H 0.9608 -0.1002 0.7861 0.052 Uiso 0.5 1 calc R U P B -2
H15D H 1.0989 0.0304 0.8457 0.052 Uiso 0.5 1 calc R U P B -2
C16B C 0.915(2) 0.065(2) 0.6678(12) 0.043(2) Uani 0.5 1 d D U P B -2
H16C H 0.9817 0.1477 0.6652 0.051 Uiso 0.5 1 calc R U P B -2
H16D H 0.8948 -0.0033 0.5949 0.051 Uiso 0.5 1 calc R U P B -2
N2B N 0.6971(17) 0.2309(15) 0.6565(17) 0.033(2) Uani 0.5 1 d . U P B -2
O3B O 0.430(2) 0.138(3) 0.558(3) 0.035(3) Uani 0.5 1 d . . P B -2
O4B O 0.9313(15) 0.3812(15) 0.7189(13) 0.0394(19) Uani 0.5 1 d . . P B -2
S1B S 0.3139(5) 0.4240(3) 0.4422(4) 0.0294(5) Uani 0.5 1 d . . P B -2
S2B S 0.6875(5) 0.6146(3) 0.5703(4) 0.0265(5) Uani 0.5 1 d . . P B -2
C17B C 0.3814(5) 0.4452(4) 0.2238(4) 0.0264(7) Uani 0.5 1 d . . P B -2
C18B C 0.5330(6) 0.3605(6) 0.2696(5) 0.0275(13) Uani 0.5 1 d D . P B -2
C19B C 0.5374(9) 0.2161(6) 0.2704(13) 0.031(3) Uani 0.5 1 d D . P B -2
H19B H 0.4361 0.1594 0.2343 0.037 Uiso 0.5 1 calc R U P B -2
C20B C 0.6887(12) 0.1562(7) 0.3235(13) 0.037(2) Uani 0.5 1 d D . P B -2
H20B H 0.6913 0.0585 0.3242 0.044 Uiso 0.5 1 calc R U P B -2
C21B C 0.8377(12) 0.2391(11) 0.3761(19) 0.044(3) Uani 0.5 1 d D . P B -2
H21B H 0.9409 0.1971 0.4141 0.052 Uiso 0.5 1 calc R U P B -2
C22B C 0.8379(7) 0.3790(9) 0.3738(15) 0.032(2) Uani 0.5 1 d D . P B -2
H22B H 0.9410 0.4336 0.4073 0.038 Uiso 0.5 1 calc R U P B -2
C23B C 0.6862(7) 0.4423(5) 0.3221(5) 0.0272(11) Uani 0.5 1 d D . P B -2
C24B C 0.6605(5) 0.5955(4) 0.3246(4) 0.0268(7) Uani 0.5 1 d . . P B -2
H24B H 0.7700 0.6515 0.3611 0.032 Uiso 0.5 1 calc R U P B -2
C25B C 0.5579(14) 0.6325(10) 0.1979(6) 0.0280(15) Uani 0.5 1 d . . P B -2
C26B C 0.586(3) 0.748(2) 0.143(2) 0.049(3) Uani 0.5 1 d . . P B -2
H26B H 0.6827 0.8082 0.1847 0.059 Uiso 0.5 1 calc R U P B -2
C27B C 0.4716(13) 0.7733(7) 0.0289(7) 0.0505(18) Uani 0.5 1 d . . P B -2
H27B H 0.4959 0.8464 -0.0124 0.061 Uiso 0.5 1 calc R U P B -2
C28B C 0.3215(12) 0.6939(9) -0.0270(7) 0.050(2) Uani 0.5 1 d . . P B -2
H28B H 0.2436 0.7156 -0.1050 0.060 Uiso 0.5 1 calc R U P B -2
C29B C 0.282(2) 0.5852(10) 0.0269(15) 0.040(3) Uani 0.5 1 d . . P B -2
H29B H 0.1776 0.5333 -0.0115 0.047 Uiso 0.5 1 calc R U P B -2
C30B C 0.4013(15) 0.5525(12) 0.1408(8) 0.0277(18) Uani 0.5 1 d . . P B -2
Br1B Br 0.17710(6) 0.32951(5) 0.13941(5) 0.03845(15) Uani 0.5 1 d . . P B -2

loop_
_atom_site_aniso_label
_atom_site_aniso_U_11
_atom_site_aniso_U_22
_atom_site_aniso_U_33
_atom_site_aniso_U_23
_atom_site_aniso_U_13
_atom_site_aniso_U_12
C17A 0.028(2) 0.040(2) 0.027(2) -0.0031(16) 0.0116(16) -0.0033(17)
C18A 0.026(2) 0.033(2) 0.038(3) 0.003(2) 0.018(2) 0.0038(17)
C19A 0.045(6) 0.057(7) 0.055(8) -0.004(5) 0.022(5) -0.015(5)
C20A 0.063(6) 0.039(4) 0.048(7) 0.013(5) 0.026(4) 0.014(4)
C21A 0.030(5) 0.069(8) 0.055(6) 0.018(7) 0.016(4) 0.011(4)
C22A 0.035(3) 0.046(4) 0.029(5) 0.009(3) 0.015(3) 0.008(3)
C23A 0.029(2) 0.039(3) 0.023(3) -0.001(2) 0.007(2) 0.0007(17)
C24A 0.030(2) 0.041(2) 0.029(2) -0.0005(16) 0.0093(17) -0.0026(17)
C25A 0.035(3) 0.041(3) 0.022(4) 0.001(3) 0.007(4) 0.004(2)
C26A 0.054(7) 0.050(5) 0.054(15) 0.006(5) 0.028(7) -0.016(4)
C27A 0.059(4) 0.053(5) 0.071(5) 0.036(4) 0.028(4) 0.010(3)
C28A 0.049(4) 0.069(6) 0.049(4) 0.034(4) 0.019(3) 0.019(3)
C29A 0.041(5) 0.088(9) 0.029(5) 0.011(4) 0.008(4) 0.012(5)
C30A 0.030(3) 0.040(3) 0.021(4) 0.002(3) 0.015(3) 0.005(2)
Br1A 0.0356(3) 0.0587(4) 0.0578(4) -0.0021(3) 0.0111(3) -0.0167(2)
C1B 0.037(3) 0.021(3) 0.021(4) 0.001(3) 0.009(2) -0.001(2)
C2B 0.0277(18) 0.0204(16) 0.0220(17) 0.0020(13) 0.0073(16) 0.0007(14)
C3B 0.0229(18) 0.0223(17) 0.0234(18) 0.0022(13) 0.0057(15) -0.0017(14)
C4B 0.028(3) 0.0230(19) 0.025(4) 0.003(2) 0.010(2) 0.0027(19)
C5B 0.040(3) 0.022(2) 0.035(3) 0.007(3) 0.009(3) -0.001(2)
C6B 0.053(5) 0.041(3) 0.037(3) 0.013(2) 0.017(3) 0.005(4)
C7B 0.042(3) 0.033(3) 0.045(4) 0.009(3) 0.020(3) 0.005(3)
C8B 0.036(3) 0.040(4) 0.041(4) 0.012(4) 0.015(3) 0.005(3)
N1B 0.039(4) 0.015(2) 0.040(5) 0.000(2) 0.011(4) -0.004(2)
O1B 0.028(6) 0.018(3) 0.041(3) -0.001(2) 0.006(4) -0.013(4)
O2B 0.023(4) 0.033(2) 0.052(4) 0.002(2) 0.008(2) 0.006(3)
C9B 0.032(3) 0.029(3) 0.022(4) 0.004(3) 0.009(2) 0.003(2)
C10B 0.0286(19) 0.0250(17) 0.0205(17) 0.0028(13) 0.0108(16) 0.0012(14)
C11B 0.0254(18) 0.0264(18) 0.0223(18) 0.0046(14) 0.0078(15) 0.0015(14)
C12B 0.033(4) 0.029(2) 0.026(4) 0.005(2) 0.008(2) 0.003(2)
C13B 0.047(4) 0.028(3) 0.038(3) 0.007(3) 0.014(3) 0.014(3)
C14B 0.045(4) 0.030(3) 0.038(3) 0.012(2) 0.014(3) 0.008(3)
C15B 0.047(4) 0.041(3) 0.042(4) 0.015(3) 0.014(3) 0.016(3)
C16B 0.053(4) 0.038(3) 0.038(4) 0.010(3) 0.017(3) 0.017(3)
N2B 0.029(4) 0.031(3) 0.026(4) 0.010(3) -0.004(3) 0.000(2)
O3B 0.030(6) 0.026(5) 0.043(3) 0.004(3) 0.009(5) -0.011(4)
O4B 0.026(5) 0.035(3) 0.046(4) 0.011(3) -0.001(3) 0.002(3)
S1B 0.0224(7) 0.0348(15) 0.0328(11) 0.0086(11) 0.0113(7) 0.0017(11)
S2B 0.0286(7) 0.0237(11) 0.0228(7) 0.0009(9) 0.0051(5) -0.0030(9)
C17B 0.0258(18) 0.0227(17) 0.0265(19) -0.0001(14) 0.0059(15) -0.0029(14)
C18B 0.030(2) 0.028(2) 0.031(3) -0.001(2) 0.018(2) 0.0012(16)
C19B 0.047(5) 0.013(3) 0.039(5) 0.007(3) 0.022(4) 0.007(3)
C20B 0.053(4) 0.022(2) 0.039(5) 0.000(3) 0.023(3) 0.011(2)
C21B 0.061(8) 0.036(4) 0.044(5) 0.017(3) 0.028(5) 0.027(4)
C22B 0.033(3) 0.039(4) 0.028(5) 0.012(3) 0.015(2) 0.008(2)
C23B 0.034(2) 0.027(2) 0.023(3) 0.0014(19) 0.013(2) 0.0010(16)
C24B 0.0270(19) 0.0259(18) 0.0285(18) 0.0013(14) 0.0121(15) -0.0023(14)
C25B 0.035(3) 0.025(2) 0.020(4) -0.004(3) 0.009(3) -0.0055(18)
C26B 0.067(7) 0.056(7) 0.024(5) -0.001(4) 0.018(4) -0.023(5)
C27B 0.082(6) 0.040(4) 0.030(3) 0.012(2) 0.020(4) -0.001(3)
C28B 0.074(6) 0.051(4) 0.023(2) 0.013(2) 0.013(4) 0.012(4)
C29B 0.054(7) 0.037(4) 0.029(5) -0.004(3) 0.019(5) -0.014(4)
C30B 0.036(3) 0.026(2) 0.022(4) -0.002(3) 0.013(3) 0.0019(18)
Br1B 0.0339(3) 0.0325(2) 0.0389(3) -0.00270(19) 0.0042(2) -0.00949(18)

loop_
_atom_type_symbol
_atom_type_description
_atom_type_scat_dispersion_real
_atom_type_scat_dispersion_imag
_atom_type_scat_source
C C 0.0033 0.0016 'International Tables Vol C Tables 4.2.6.8 and 6.1.1.4'
H H 0.0000 0.0000 'International Tables Vol C Tables 4.2.6.8 and 6.1.1.4'
N N 0.0061 0.0033 'International Tables Vol C Tables 4.2.6.8 and 6.1.1.4'
O O 0.0106 0.0060 'International Tables Vol C Tables 4.2.6.8 and 6.1.1.4'
S S 0.1246 0.1234 'International Tables Vol C Tables 4.2.6.8 and 6.1.1.4'
Br Br -0.2901 2.4595 'International Tables Vol C Tables 4.2.6.8 and 6.1.1.4'

loop_
_geom_angle_atom_site_label_1
_geom_angle_atom_site_label_2
_geom_angle_atom_site_label_3
_geom_angle
C30A C17A C18A 122.8(6)
C30A C17A Br1A 118.4(5)
C18A C17A Br1A 118.7(4)
C19A C18A C23A 118.7(3)
C19A C18A C17A 124.2(5)
C23A C18A C17A 117.1(4)
C20A C19A C18A 120.1(5)
C20A C19A H19A 120.0
C18A C19A H19A 120.0
C19A C20A C21A 120.0(5)
C19A C20A H20A 120.0
C21A C20A H20A 120.0
C22A C21A C20A 121.1(4)
C22A C21A H21A 119.4
C20A C21A H21A 119.4
C21A C22A C23A 119.8(4)
C21A C22A H22A 120.1
C23A C22A H22A 120.1
C24A C23A C22A 119.1(5)
C24A C23A C18A 120.9(4)
C22A C23A C18A 119.9(3)
C23A C24A C25A 120.4(6)
C23A C24A H24A 119.8
C25A C24A H24A 119.8
C26A C25A C30A 120.5(11)
C26A C25A C24A 119.2(9)
C30A C25A C24A 120.1(9)
C27A C26A C25A 121.4(13)
C27A C26A H26A 119.3
C25A C26A H26A 119.3
C26A C27A C28A 118.0(10)
C26A C27A H27A 121.0
C28A C27A H27A 121.0
C29A C28A C27A 121.2(10)
C29A C28A H28A 119.4
C27A C28A H28A 119.4
C28A C29A C30A 120.6(13)
C28A C29A H29A 119.7
C30A C29A H29A 119.7
C17A C30A C29A 123.6(9)
C17A C30A C25A 118.4(10)
C29A C30A C25A 118.0(12)
O1B C1B N1B 124.4(15)
O1B C1B C2B 123.8(14)
N1B C1B C2B 111.7(9)
C1B C2B C3B 103.9(5)
C1B C2B C24B 108.3(4)
C3B C2B C24B 110.3(3)
C1B C2B S2B 104.2(5)
C3B C2B S2B 121.3(3)
C24B C2B S2B 108.1(3)
C4B C3B C2B 104.1(4)
C4B C3B C17B 110.4(4)
C2B C3B C17B 107.7(3)
C4B C3B S1B 104.3(4)
C2B C3B S1B 119.2(3)
C17B C3B S1B 110.7(3)
O2B C4B N1B 125.8(11)
O2B C4B C3B 124.2(10)
N1B C4B C3B 109.9(8)
N1B C5B C8B 126.8(15)
N1B C5B C6B 121.3(14)
C8B C5B C6B 88.4(4)
N1B C5B H5B 106.0
C8B C5B H5B 106.0
C6B C5B H5B 106.0
C7B C6B C5B 87.3(4)
C7B C6B H6C 114.1
C5B C6B H6C 114.1
C7B C6B H6D 114.1
C5B C6B H6D 114.1
H6C C6B H6D 111.3
C6B C7B C8B 88.7(4)
C6B C7B H7C 113.9
C8B C7B H7C 113.9
C6B C7B H7D 113.9
C8B C7B H7D 113.9
H7C C7B H7D 111.1
C5B C8B C7B 87.2(4)
C5B C8B H8C 114.1
C7B C8B H8C 114.1
C5B C8B H8D 114.1
C7B C8B H8D 114.1
H8C C8B H8D 111.3
C1B N1B C4B 110.4(11)
C1B N1B C5B 130.3(12)
C4B N1B C5B 118.9(12)
O3B C9B N2B 126.7(18)
O3B C9B C10B 129.1(16)
N2B C9B C10B 104.1(10)
C11B C10B C9B 108.8(5)
C11B C10B S1B 127.4(3)
C9B C10B S1B 123.8(5)
C10B C11B C12B 108.6(5)
C10B C11B S2B 126.4(3)
C12B C11B S2B 125.0(5)
O4B C12B N2B 126.5(11)
O4B C12B C11B 128.3(10)
N2B C12B C11B 105.1(8)
N2B C13B C16B 112.7(17)
N2B C13B C14B 118.4(15)
C16B C13B C14B 89.2(5)
N2B C13B H13B 111.6
C16B C13B H13B 111.6
C14B C13B H13B 111.6
C15B C14B C13B 87.9(4)
C15B C14B H14C 114.0
C13B C14B H14C 114.0
C15B C14B H14D 114.0
C13B C14B H14D 114.0
H14C C14B H14D 111.2
C14B C15B C16B 88.8(4)
C14B C15B H15C 113.8
C16B C15B H15C 113.8
C14B C15B H15D 113.8
C16B C15B H15D 113.8
H15C C15B H15D 111.1
C13B C16B C15B 87.7(5)
C13B C16B H16C 114.0
C15B C16B H16C 114.0
C13B C16B H16D 114.0
C15B C16B H16D 114.0
H16C C16B H16D 111.2
C12B N2B C9B 113.1(11)
C12B N2B C13B 131.3(14)
C9B N2B C13B 114.0(13)
C10B S1B C3B 101.7(3)
C11B S2B C2B 101.0(2)
C18B C17B C30B 111.8(6)
C18B C17B C3B 104.8(3)
C30B C17B C3B 104.8(4)
C18B C17B Br1B 111.7(3)
C30B C17B Br1B 110.8(5)
C3B C17B Br1B 112.5(3)
C19B C18B C23B 118.8(3)
C19B C18B C17B 128.0(4)
C23B C18B C17B 113.1(4)
C20B C19B C18B 120.1(5)
C20B C19B H19B 119.9
C18B C19B H19B 119.9
C19B C20B C21B 120.0(5)
C19B C20B H20B 120.0
C21B C20B H20B 120.0
C22B C21B C20B 121.2(4)
C22B C21B H21B 119.4
C20B C21B H21B 119.4
C21B C22B C23B 119.9(4)
C21B C22B H22B 120.1
C23B C22B H22B 120.1
C22B C23B C18B 120.0(3)
C22B C23B C24B 127.1(5)
C18B C23B C24B 112.7(4)
C25B C24B C23B 110.6(5)
C25B C24B C2B 106.4(5)
C23B C24B C2B 105.0(3)
C25B C24B H24B 111.5
C23B C24B H24B 111.5
C2B C24B H24B 111.5
C26B C25B C30B 119.0(12)
C26B C25B C24B 126.5(10)
C30B C25B C24B 113.4(7)
C27B C26B C25B 119.5(15)
C27B C26B H26B 120.3
C25B C26B H26B 120.3
C26B C27B C28B 120.8(11)
C26B C27B H27B 119.6
C28B C27B H27B 119.6
C29B C28B C27B 122.0(9)
C29B C28B H28B 119.0
C27B C28B H28B 119.0
C28B C29B C30B 118.1(11)
C28B C29B H29B 121.0
C30B C29B H29B 121.0
C29B C30B C25B 120.2(10)
C29B C30B C17B 127.9(9)
C25B C30B C17B 111.7(8)

loop_
_geom_bond_atom_site_label_1
_geom_bond_atom_site_label_2
_geom_bond_distance
C17A C30A 1.394(14)
C17A C18A 1.418(7)
C17A Br1A 1.894(4)
C18A C19A 1.404(6)
C18A C23A 1.417(4)
C19A C20A 1.381(6)
C19A H19A 0.9500
C20A C21A 1.395(7)
C20A H20A 0.9500
C21A C22A 1.361(8)
C21A H21A 0.9500
C22A C23A 1.397(5)
C22A H22A 0.9500
C23A C24A 1.392(7)
C24A C25A 1.410(11)
C24A H24A 0.9500
C25A C26A 1.393(10)
C25A C30A 1.408(9)
C26A C27A 1.383(10)
C26A H26A 0.9500
C27A C28A 1.402(9)
C27A H27A 0.9500
C28A C29A 1.390(10)
C28A H28A 0.9500
C29A C30A 1.400(10)
C29A H29A 0.9500
C1B O1B 1.27(2)
C1B N1B 1.370(15)
C1B C2B 1.532(14)
C2B C3B 1.553(5)
C2B C24B 1.574(6)
C2B S2B 1.849(6)
C3B C4B 1.532(10)
C3B C17B 1.602(6)
C3B S1B 1.841(6)
C4B O2B 1.189(17)
C4B N1B 1.425(12)
C5B N1B 1.52(2)
C5B C8B 1.541(7)
C5B C6B 1.543(7)
C5B H5B 1.0000
C6B C7B 1.536(7)
C6B H6C 0.9900
C6B H6D 0.9900
C7B C8B 1.541(7)
C7B H7C 0.9900
C7B H7D 0.9900
C8B H8C 0.9900
C8B H8D 0.9900
C9B O3B 1.14(2)
C9B N2B 1.404(12)
C9B C10B 1.491(15)
C10B C11B 1.348(6)
C10B S1B 1.715(6)
C11B C12B 1.495(11)
C11B S2B 1.721(5)
C12B O4B 1.217(18)
C12B N2B 1.359(15)
C13B N2B 1.45(2)
C13B C16B 1.523(8)
C13B C14B 1.537(8)
C13B H13B 1.0000
C14B C15B 1.525(7)
C14B H14C 0.9900
C14B H14D 0.9900
C15B C16B 1.545(8)
C15B H15C 0.9900
C15B H15D 0.9900
C16B H16C 0.9900
C16B H16D 0.9900
C17B C18B 1.504(7)
C17B C30B 1.527(12)
C17B Br1B 1.935(4)
C18B C19B 1.404(6)
C18B C23B 1.416(4)
C19B C20B 1.381(6)
C19B H19B 0.9500
C20B C21B 1.395(7)
C20B H20B 0.9500
C21B C22B 1.361(8)
C21B H21B 0.9500
C22B C23B 1.397(5)
C22B H22B 0.9500
C23B C24B 1.508(6)
C24B C25B 1.489(9)
C24B H24B 1.0000
C25B C26B 1.389(18)
C25B C30B 1.432(12)
C26B C27B 1.376(17)
C26B H26B 0.9500
C27B C28B 1.387(13)
C27B H27B 0.9500
C28B C29B 1.368(13)
C28B H28B 0.9500
C29B C30B 1.408(15)
C29B H29B 0.9500

loop_
_geom_torsion_atom_site_label_1
_geom_torsion_atom_site_label_2
_geom_torsion_atom_site_label_3
_geom_torsion_atom_site_label_4
_geom_torsion
C30A C17A C18A C19A -179.1(12)
Br1A C17A C18A C19A -1.1(12)
C30A C17A C18A C23A 1.4(8)
Br1A C17A C18A C23A 179.4(4)
C23A C18A C19A C20A -5(2)
C17A C18A C19A C20A 175.8(12)
C18A C19A C20A C21A 1(3)
C19A C20A C21A C22A 4(3)
C20A C21A C22A C23A -3(3)
C21A C22A C23A C24A -178.6(15)
C21A C22A C23A C18A -1(2)
C19A C18A C23A C24A -177.4(11)
C17A C18A C23A C24A 2.1(8)
C19A C18A C23A C22A 4.8(15)
C17A C18A C23A C22A -175.7(10)
C22A C23A C24A C25A 175.4(10)
C18A C23A C24A C25A -2.4(9)
C23A C24A C25A C26A -175.3(15)
C23A C24A C25A C30A -0.8(10)
C30A C25A C26A C27A 5(3)
C24A C25A C26A C27A 179.4(17)
C25A C26A C27A C28A -7(3)
C26A C27A C28A C29A 6(2)
C27A C28A C29A C30A -1(3)
C18A C17A C30A C29A 174.4(13)
Br1A C17A C30A C29A -3.7(15)
C18A C17A C30A C25A -4.5(10)
Br1A C17A C30A C25A 177.5(6)
C28A C29A C30A C17A 179.7(13)
C28A C29A C30A C25A -1(2)
C26A C25A C30A C17A 178.5(16)
C24A C25A C30A C17A 4.1(12)
C26A C25A C30A C29A 0(2)
C24A C25A C30A C29A -174.8(13)
O1B C1B C2B C3B 179.0(15)
N1B C1B C2B C3B 0.9(12)
O1B C1B C2B C24B -63.7(16)
N1B C1B C2B C24B 118.2(11)
O1B C1B C2B S2B 51.1(16)
N1B C1B C2B S2B -126.9(11)
C1B C2B C3B C4B 0.1(6)
C24B C2B C3B C4B -115.7(4)
S2B C2B C3B C4B 116.5(4)
C1B C2B C3B C17B 117.3(5)
C24B C2B C3B C17B 1.5(4)
S2B C2B C3B C17B -126.3(3)
C1B C2B C3B S1B -115.5(5)
C24B C2B C3B S1B 128.7(3)
S2B C2B C3B S1B 0.9(4)
C2B C3B C4B O2B -179.5(9)
C17B C3B C4B O2B 65.1(10)
S1B C3B C4B O2B -53.9(10)
C2B C3B C4B N1B -1.0(11)
C17B C3B C4B N1B -116.4(10)
S1B C3B C4B N1B 124.6(10)
N1B C5B C6B C7B 154.9(16)
C8B C5B C6B C7B 21.7(10)
C5B C6B C7B C8B -21.7(9)
N1B C5B C8B C7B -150.6(16)
C6B C5B C8B C7B -21.7(9)
C6B C7B C8B C5B 21.8(10)
O1B C1B N1B C4B -179.7(16)
C2B C1B N1B C4B -1.7(18)
O1B C1B N1B C5B 8(3)
C2B C1B N1B C5B -174.1(17)
O2B C4B N1B C1B -179.8(12)
C3B C4B N1B C1B 1.7(17)
O2B C4B N1B C5B -6(2)
C3B C4B N1B C5B 175.1(14)
C8B C5B N1B C1B -126(2)
C6B C5B N1B C1B 119.6(19)
C8B C5B N1B C4B 62(2)
C6B C5B N1B C4B -52(2)
O3B C9B C10B C11B 176.6(18)
N2B C9B C10B C11B 1.4(11)
O3B C9B C10B S1B -4(2)
N2B C9B C10B S1B -179.7(10)
C9B C10B C11B C12B 1.7(6)
S1B C10B C11B C12B -177.1(4)
C9B C10B C11B S2B 179.3(5)
S1B C10B C11B S2B 0.5(6)
C10B C11B C12B O4B 178.0(9)
S2B C11B C12B O4B 0.4(11)
C10B C11B C12B N2B -4.3(11)
S2B C11B C12B N2B 178.1(10)
N2B C13B C14B C15B -134.6(17)
C16B C13B C14B C15B -19.1(11)
C13B C14B C15B C16B 18.8(11)
N2B C13B C16B C15B 139.5(15)
C14B C13B C16B C15B 18.8(10)
C14B C15B C16B C13B -19.0(11)
O4B C12B N2B C9B -176.8(11)
C11B C12B N2B C9B 5.4(17)
O4B C12B N2B C13B -13(3)
C11B C12B N2B C13B 169.6(19)
O3B C9B N2B C12B -179.8(19)
C10B C9B N2B C12B -4.4(17)
O3B C9B N2B C13B 13(3)
C10B C9B N2B C13B -171.4(14)
C16B C13B N2B C12B -36(3)
C14B C13B N2B C12B 66(3)
C16B C13B N2B C9B 128.2(15)
C14B C13B N2B C9B -129.7(15)
C11B C10B S1B C3B 37.7(5)
C9B C10B S1B C3B -140.9(5)
C4B C3B S1B C10B -150.4(4)
C2B C3B S1B C10B -34.9(4)
C17B C3B S1B C10B 90.9(3)
C10B C11B S2B C2B -37.4(5)
C12B C11B S2B C2B 139.8(5)
C1B C2B S2B C11B 150.0(4)
C3B C2B S2B C11B 33.8(4)
C24B C2B S2B C11B -95.0(3)
C4B C3B C17B C18B 171.1(4)
C2B C3B C17B C18B 58.0(4)
S1B C3B C17B C18B -74.0(4)
C4B C3B C17B C30B 53.2(6)
C2B C3B C17B C30B -59.9(6)
S1B C3B C17B C30B 168.1(5)
C4B C3B C17B Br1B -67.3(4)
C2B C3B C17B Br1B 179.6(2)
S1B C3B C17B Br1B 47.7(3)
C30B C17B C18B C19B -132.9(10)
C3B C17B C18B C19B 114.1(9)
Br1B C17B C18B C19B -8.1(10)
C30B C17B C18B C23B 49.9(6)
C3B C17B C18B C23B -63.1(5)
Br1B C17B C18B C23B 174.7(4)
C23B C18B C19B C20B 1.1(17)
C17B C18B C19B C20B -176.0(10)
C18B C19B C20B C21B 0(2)
C19B C20B C21B C22B -1(3)
C20B C21B C22B C23B 2(3)
C21B C22B C23B C18B -1(2)
C21B C22B C23B C24B 172.5(14)
C19B C18B C23B C22B -0.2(13)
C17B C18B C23B C22B 177.2(9)
C19B C18B C23B C24B -175.0(8)
C17B C18B C23B C24B 2.5(6)
C22B C23B C24B C25B 130.9(11)
C18B C23B C24B C25B -54.7(7)
C22B C23B C24B C2B -114.7(10)
C18B C23B C24B C2B 59.7(5)
C1B C2B C24B C25B -55.4(7)
C3B C2B C24B C25B 57.7(5)
S2B C2B C24B C25B -167.6(4)
C1B C2B C24B C23B -172.7(6)
C3B C2B C24B C23B -59.6(4)
S2B C2B C24B C23B 75.1(3)
C23B C24B C25B C26B -137.9(18)
C2B C24B C25B C26B 108.5(18)
C23B C24B C25B C30B 54.0(9)
C2B C24B C25B C30B -59.5(9)
C30B C25B C26B C27B -7(3)
C24B C25B C26B C27B -174.9(16)
C25B C26B C27B C28B 6(3)
C26B C27B C28B C29B -2(2)
C27B C28B C29B C30B -1.7(19)
C28B C29B C30B C25B 0.5(19)
C28B C29B C30B C17B 174.4(10)
C26B C25B C30B C29B 4(2)
C24B C25B C30B C29B 173.1(10)
C26B C25B C30B C17B -170.8(16)
C24B C25B C30B C17B -1.7(11)
C18B C17B C30B C29B 135.3(11)
C3B C17B C30B C29B -111.6(11)
Br1B C17B C30B C29B 10.0(13)
C18B C17B C30B C25B -50.3(9)
C3B C17B C30B C25B 62.7(9)
Br1B C17B C30B C25B -175.7(7)
